data_2202648
loop_
_publ_author_name
'Gadepalli, Rama Sarma V. S.'
'Rimoldi, John M.'
'Fronczek, Frank R.'

_publ_section_title
;
 1-\b-Hydroxycorticosterone hemihydrate
;
_journal_issue 10
_journal_name_full 'Acta Crystallographica Section E'
_journal_page_first o1525
_journal_page_last o1527
_journal_paper_doi 10.1107/S1600536803020361
_journal_volume 59
_journal_year 2003
_chemical_formula_moiety 'C21 H30 O5, 0.5H2 O'
_chemical_formula_sum 'C21 H31 O5.5'
_chemical_formula_weight 371.46
_chemical_melting_point 474.0(10)
_chemical_name_common 1-\b-hydroxycorticosterone
_chemical_name_systematic
;
4-Pregnen-1\b, 11\b, 21-triol-3, 20-dione
;
_space_group_IT_number 1
_symmetry_cell_setting triclinic
_symmetry_space_group_name_Hall 'P 1'
_symmetry_space_group_name_H-M 'P 1'
_atom_sites_solution_hydrogens geom
_atom_sites_solution_primary direct
_atom_sites_solution_secondary difmap
_audit_creation_method SHELXL-97
_cell_angle_alpha 95.131(11)
_cell_angle_beta 107.490(12)
_cell_angle_gamma 97.32(2)
_cell_formula_units_Z 2
_cell_length_a 7.781(2)
_cell_length_b 10.598(3)
_cell_length_c 12.432(4)
_cell_measurement_reflns_used 4095
_cell_measurement_temperature 100
_cell_measurement_theta_max 27.5
_cell_measurement_theta_min 2.5
_cell_volume 960.9(5)
_computing_cell_refinement 'DENZO and SCALEPACK'
_computing_data_collection 'COLLECT (Nonius 2000)'
_computing_data_reduction 'DENZO and SCALEPACK (Otwinowski & Minor, 1997)'
_computing_molecular_graphics 'ORTEP-3 for Windows (Farrugia, 1997)'
_computing_publication_material SHELXL97
_computing_structure_refinement 'SHELXL97 (Sheldrick, 1997)'
_computing_structure_solution 'SIR (Altomare et al., 1999)'
_diffrn_ambient_temperature 100
_diffrn_measured_fraction_theta_full 0.984
_diffrn_measured_fraction_theta_max 0.984
_diffrn_measurement_device 'Nonius KappaCCD (with an Oxford Cryosystems Cryostream coller )'
_diffrn_measurement_method '\w scans with \k offsets'
_diffrn_radiation_monochromator graphite
_diffrn_radiation_source 'fine-focus sealed tube'
_diffrn_radiation_type MoK\a
_diffrn_radiation_wavelength 0.71073
_diffrn_reflns_av_R_equivalents 0.031
_diffrn_reflns_av_sigmaI/netI 0.054
_diffrn_reflns_limit_h_max 9
_diffrn_reflns_limit_h_min -10
_diffrn_reflns_limit_k_max 13
_diffrn_reflns_limit_k_min -13
_diffrn_reflns_limit_l_max 16
_diffrn_reflns_limit_l_min -16
_diffrn_reflns_number 21194
_diffrn_reflns_theta_full 27.5
_diffrn_reflns_theta_max 27.5
_diffrn_reflns_theta_min 2.7
_diffrn_standards_decay_% <2
_diffrn_standards_number 0
_exptl_absorpt_coefficient_mu 0.091
_exptl_absorpt_correction_type none
_exptl_crystal_colour colorless
_exptl_crystal_density_diffrn 1.284
_exptl_crystal_density_method 'not measured'
_exptl_crystal_description needle
_exptl_crystal_F_000 402
_exptl_crystal_size_max 0.50
_exptl_crystal_size_mid 0.10
_exptl_crystal_size_min 0.07
_refine_diff_density_max 0.20
_refine_diff_density_min -0.21
_refine_ls_extinction_method none
_refine_ls_goodness_of_fit_ref 1.021
_refine_ls_hydrogen_treatment mixed
_refine_ls_matrix_type full
_refine_ls_number_parameters 507
_refine_ls_number_reflns 4338
_refine_ls_number_restraints 3
_refine_ls_restrained_S_all 1.021
_refine_ls_R_factor_all 0.054
_refine_ls_R_factor_gt 0.038
_refine_ls_shift/su_max 0.001
_refine_ls_shift/su_mean 0.000
_refine_ls_structure_factor_coef Fsqd
_refine_ls_weighting_details 'calc w = 1/[\s^2^(Fo^2^)+(0.0516P)^2^+0.0079P] where P = (Fo^2^+2Fc^2^)/3'
_refine_ls_weighting_scheme calc
_refine_ls_wR_factor_gt 0.084
_refine_ls_wR_factor_ref 0.089
_reflns_number_gt 3588
_reflns_number_total 4338
_reflns_threshold_expression I>2\s(I)
_cod_data_source_file fl6061.cif
_cod_data_source_block I
_cod_depositor_comments
;
The following automatic conversions were performed:
'_symmetry_cell_setting' value 'Triclinic' changed to 'triclinic'
according to '/home/saulius/struct/CIF-dictionaries/cif_core.dic'
dictionary named 'cif_core.dic' version 2.4.1 from 2010-06-29.

Automatic conversion script
Id: cif_fix_enum 1527 2010-12-29 10:47:43Z saulius 

The following automatic conversions were performed:

'_chemical_melting_point' value '473-475' was changed to '474.0(10)'
- the average value was taken and precision was estimated.

Automatic conversion script
Id: cif_fix_values 1646 2011-03-28 12:23:43Z adriana 

The following automatic conversions were performed:

'_chemical_melting_point' value '473-475' was changed to '474.0(10)'
- the average value was taken and precision was
estimated.

'_symmetry_cell_setting' value 'Triclinic' changed to
'triclinic' according to
/home/saulius/struct/CIF-dictionaries/cif_core.dic dictionary named
'cif_core.dic' version 2.4.1 from 2010-06-29.

Automatic conversion script
Id: cif_fix_values 1715 2011-07-08 13:25:40Z adriana 
;
_cod_original_sg_symbol_H-M 'P 1           '
_cod_original_formula_sum 'C21 H31 O5.50'
_cod_database_code 2202648
_cod_database_fobs_code 2202648

loop_
_symmetry_equiv_pos_as_xyz
'x, y, z'

loop_
_atom_site_label
_atom_site_fract_x
_atom_site_fract_y
_atom_site_fract_z
_atom_site_U_iso_or_equiv
_atom_site_adp_type
_atom_site_calc_flag
_atom_site_refinement_flags
_atom_site_occupancy
_atom_site_disorder_assembly
_atom_site_disorder_group
_atom_site_type_symbol
O1A 1.0576(2) 0.6421(2) 0.17473(16) 0.0343(4) Uani d . 1 . . O
H10A 1.091(5) 0.572(4) 0.141(3) 0.052 Uiso d . 1 . . H
O2A 0.5148(2) 0.57543(19) -0.13459(16) 0.0356(4) Uani d . 1 . . O
O3A 1.1285(2) 0.70032(18) 0.40450(16) 0.0290(4) Uani d . 1 . . O
H30A 1.137(4) 0.689(3) 0.333(3) 0.044 Uiso d . 1 . . H
O4A 1.0802(2) 0.70597(17) 0.84557(15) 0.0312(4) Uani d . 1 . . O
O5A 1.1793(2) 0.46711(18) 0.85838(15) 0.0285(4) Uani d . 1 . . O
H50A 1.272(5) 0.513(3) 0.857(3) 0.043 Uiso d . 1 . . H
C1A 0.8635(3) 0.6338(3) 0.1324(2) 0.0270(5) Uani d . 1 . . C
H1A 0.8061 0.5475 0.1422 0.032 Uiso calc R 1 . . H
C2A 0.8063(4) 0.6460(3) 0.0054(2) 0.0324(6) Uani d . 1 . . C
H2A1 0.8656 0.7297 -0.0064 0.039 Uiso calc R 1 . . H
H2A2 0.8464 0.5771 -0.0358 0.039 Uiso calc R 1 . . H
C3A 0.6025(3) 0.6362(3) -0.0407(2) 0.0292(6) Uani d . 1 . . C
C4A 0.5198(3) 0.7069(3) 0.0317(2) 0.0292(6) Uani d . 1 . . C
H4A 0.3952 0.7162 0.0014 0.035 Uiso calc R 1 . . H
C5A 0.6122(3) 0.7591(2) 0.1392(2) 0.0275(5) Uani d . 1 . . C
C6A 0.5274(4) 0.8455(3) 0.2043(2) 0.0319(6) Uani d . 1 . . C
H6A1 0.3975 0.8420 0.1597 0.038 Uiso calc R 1 . . H
H6A2 0.5897 0.9350 0.2128 0.038 Uiso calc R 1 . . H
C7A 0.5385(3) 0.8094(3) 0.3224(2) 0.0278(6) Uani d . 1 . . C
H7A1 0.4483 0.7313 0.3137 0.033 Uiso calc R 1 . . H
H7A2 0.5047 0.8796 0.3660 0.033 Uiso calc R 1 . . H
C8A 0.7285(3) 0.7846(2) 0.3905(2) 0.0227(5) Uani d . 1 . . C
H8A 0.8173 0.8667 0.4108 0.027 Uiso calc R 1 . . H
C9A 0.7897(3) 0.6863(2) 0.3163(2) 0.0222(5) Uani d . 1 . . C
H9A 0.6842 0.6141 0.2893 0.027 Uiso calc R 1 . . H
C10A 0.8050(3) 0.7377(2) 0.2034(2) 0.0244(5) Uani d . 1 . . C
C11A 0.9522(3) 0.6229(2) 0.3799(2) 0.0236(5) Uani d . 1 . . C
H11A 0.9506 0.5433 0.3297 0.028 Uiso calc R 1 . . H
C12A 0.9367(3) 0.5816(2) 0.4926(2) 0.0232(5) Uani d . 1 . . C
H12A 0.8383 0.5066 0.4756 0.028 Uiso calc R 1 . . H
H12B 1.0525 0.5544 0.5348 0.028 Uiso calc R 1 . . H
C13A 0.8961(3) 0.6876(2) 0.5681(2) 0.0198(5) Uani d . 1 . . C
C14A 0.7188(3) 0.7307(2) 0.4987(2) 0.0218(5) Uani d . 1 . . C
H14A 0.6248 0.6513 0.4729 0.026 Uiso calc R 1 . . H
C15A 0.6615(3) 0.8130(3) 0.5864(2) 0.0266(5) Uani d . 1 . . C
H15A 0.5275 0.8097 0.5620 0.032 Uiso calc R 1 . . H
H15B 0.7214 0.9035 0.5976 0.032 Uiso calc R 1 . . H
C16A 0.7272(4) 0.7507(3) 0.6967(2) 0.0297(6) Uani d . 1 . . C
H16A 0.6216 0.7132 0.7187 0.036 Uiso calc R 1 . . H
H16B 0.8075 0.8155 0.7600 0.036 Uiso calc R 1 . . H
C17A 0.8338(3) 0.6443(2) 0.6698(2) 0.0232(5) Uani d . 1 . . C
H17A 0.7461 0.5619 0.6417 0.028 Uiso calc R 1 . . H
C18A 1.0590(3) 0.7971(2) 0.6135(2) 0.0245(5) Uani d . 1 . . C
H18A 1.1684 0.7627 0.6533 0.037 Uiso calc R 1 . . H
H18B 1.0333 0.8607 0.6663 0.037 Uiso calc R 1 . . H
H18C 1.0795 0.8381 0.5498 0.037 Uiso calc R 1 . . H
C19A 0.9341(4) 0.8669(3) 0.2226(2) 0.0320(6) Uani d . 1 . . C
H19A 0.9358 0.8919 0.1489 0.048 Uiso calc R 1 . . H
H19B 1.0577 0.8576 0.2679 0.048 Uiso calc R 1 . . H
H19C 0.8905 0.9331 0.2631 0.048 Uiso calc R 1 . . H
C20A 0.9900(3) 0.6224(2) 0.7701(2) 0.0229(5) Uani d . 1 . . C
C21A 1.0283(3) 0.4859(2) 0.7685(2) 0.0276(5) Uani d . 1 . . C
H21A 0.9186 0.4291 0.7709 0.033 Uiso calc R 1 . . H
H21B 1.0490 0.4594 0.6956 0.033 Uiso calc R 1 . . H
O1B 0.8738(2) 0.2188(2) 0.95230(16) 0.0352(5) Uani d . 1 . . O
H10B 0.973(5) 0.294(4) 0.992(3) 0.053 Uiso d . 1 . . H
O2B 0.6672(3) 0.3147(2) 1.26097(16) 0.0362(5) Uani d . 1 . . O
O3B 0.6900(3) 0.1646(2) 0.72107(17) 0.0327(4) Uani d . 1 . . O
H30B 0.765(5) 0.162(3) 0.780(3) 0.049 Uiso d . 1 . . H
O4B 0.2029(3) 0.21180(18) 0.28973(16) 0.0337(4) Uani d . 1 . . O
O5B 0.3954(2) 0.43956(18) 0.27052(16) 0.0311(4) Uani d . 1 . . O
H50B 0.487(5) 0.380(3) 0.268(3) 0.047 Uiso d . 1 . . H
C1B 0.7282(3) 0.2366(3) 0.9971(2) 0.0271(5) Uani d . 1 . . C
H1B 0.7041 0.3265 0.9900 0.033 Uiso calc R 1 . . H
C2B 0.7872(4) 0.2216(3) 1.1233(2) 0.0329(6) Uani d . 1 . . C
H2B1 0.8136 0.1337 1.1333 0.039 Uiso calc R 1 . . H
H2B2 0.8994 0.2834 1.1646 0.039 Uiso calc R 1 . . H
C3B 0.6366(3) 0.2461(3) 1.1695(2) 0.0289(6) Uani d . 1 . . C
C4B 0.4543(3) 0.1831(2) 1.0997(2) 0.0274(5) Uani d . 1 . . C
H4B 0.3585 0.1787 1.1325 0.033(8) Uiso calc R 1 . . H
C5B 0.4163(3) 0.1310(2) 0.9914(2) 0.0243(5) Uani d . 1 . . C
C6B 0.2300(3) 0.0576(2) 0.9262(2) 0.0263(5) Uani d . 1 . . C
H6B1 0.1490 0.0624 0.9740 0.032 Uiso calc R 1 . . H
H6B2 0.2393 -0.0338 0.9090 0.032 Uiso calc R 1 . . H
C7B 0.1456(3) 0.1102(2) 0.8149(2) 0.0238(5) Uani d . 1 . . C
H7B1 0.1120 0.1948 0.8327 0.029 Uiso calc R 1 . . H
H7B2 0.0322 0.0516 0.7698 0.029 Uiso calc R 1 . . H
C8B 0.2744(3) 0.1253(2) 0.74280(19) 0.0207(5) Uani d . 1 . . C
H8B 0.2952 0.0389 0.7150 0.025 Uiso calc R 1 . . H
C9B 0.4569(3) 0.2060(2) 0.8162(2) 0.0208(5) Uani d . 1 . . C
H9B 0.4219 0.2856 0.8474 0.025 Uiso calc R 1 . . H
C10B 0.5527(3) 0.1440(2) 0.9252(2) 0.0230(5) Uani d . 1 . . C
C11B 0.5854(3) 0.2554(2) 0.7496(2) 0.0242(5) Uani d . 1 . . C
H11B 0.6744 0.3291 0.8004 0.029 Uiso calc R 1 . . H
C12B 0.4867(3) 0.3072(2) 0.6408(2) 0.0253(5) Uani d . 1 . . C
H12C 0.5711 0.3213 0.5957 0.030 Uiso calc R 1 . . H
H12D 0.4549 0.3915 0.6618 0.030 Uiso calc R 1 . . H
C13B 0.3127(3) 0.2186(2) 0.5666(2) 0.0208(5) Uani d . 1 . . C
C14B 0.1904(3) 0.1933(2) 0.6420(2) 0.0209(5) Uani d . 1 . . C
H14B 0.1778 0.2799 0.6751 0.025 Uiso calc R 1 . . H
C15B 0.0022(3) 0.1361(2) 0.5584(2) 0.0253(5) Uani d . 1 . . C
H15C -0.0957 0.1555 0.5899 0.030 Uiso calc R 1 . . H
H15D -0.0092 0.0419 0.5410 0.030 Uiso calc R 1 . . H
C16B -0.0081(3) 0.2016(3) 0.4511(2) 0.0278(5) Uani d . 1 . . C
H16C -0.1036 0.2570 0.4379 0.033 Uiso calc R 1 . . H
H16D -0.0370 0.1364 0.3833 0.033 Uiso calc R 1 . . H
C17B 0.1828(3) 0.2829(2) 0.4741(2) 0.0234(5) Uani d . 1 . . C
H17B 0.1798 0.3709 0.5093 0.028 Uiso calc R 1 . . H
C18B 0.3556(3) 0.0943(2) 0.5130(2) 0.0251(5) Uani d . 1 . . C
H18D 0.4352 0.1160 0.4673 0.038 Uiso calc R 1 . . H
H18E 0.2416 0.0410 0.4644 0.038 Uiso calc R 1 . . H
H18F 0.4172 0.0468 0.5735 0.038 Uiso calc R 1 . . H
C19B 0.5963(4) 0.0076(3) 0.8989(2) 0.0306(6) Uani d . 1 . . C
H19D 0.6452 -0.0272 0.9703 0.046 Uiso calc R 1 . . H
H19E 0.6869 0.0129 0.8585 0.046 Uiso calc R 1 . . H
H19F 0.4844 -0.0488 0.8513 0.046 Uiso calc R 1 . . H
C20B 0.2372(3) 0.2967(2) 0.3685(2) 0.0247(5) Uani d . 1 . . C
C21B 0.3426(4) 0.4267(2) 0.3687(2) 0.0277(5) Uani d . 1 . . C
H21C 0.2666 0.4930 0.3766 0.033 Uiso calc R 1 . . H
H21D 0.4536 0.4438 0.4362 0.033 Uiso calc R 1 . . H
O1W 0.1339(3) 0.4297(2) 0.06350(19) 0.0345(4) Uani d . 1 . . O
H1W 0.170(5) 0.460(3) 0.012(3) 0.052 Uiso d . 1 . . H
H2W 0.228(5) 0.422(3) 0.122(3) 0.052 Uiso d . 1 . . H

loop_
_atom_site_aniso_label
_atom_site_aniso_U_11
_atom_site_aniso_U_22
_atom_site_aniso_U_33
_atom_site_aniso_U_12
_atom_site_aniso_U_13
_atom_site_aniso_U_23
O1A 0.0251(9) 0.0537(12) 0.0249(10) 0.0100(8) 0.0090(8) -0.0005(9)
O2A 0.0366(10) 0.0437(12) 0.0226(10) 0.0003(8) 0.0068(8) 0.0014(9)
O3A 0.0210(9) 0.0405(11) 0.0252(10) 0.0037(7) 0.0080(7) 0.0027(8)
O4A 0.0377(10) 0.0281(10) 0.0245(10) 0.0051(8) 0.0063(8) -0.0006(8)
O5A 0.0282(9) 0.0308(10) 0.0266(10) 0.0061(7) 0.0066(8) 0.0094(8)
C1A 0.0214(12) 0.0367(15) 0.0227(13) 0.0039(10) 0.0069(10) 0.0035(11)
C2A 0.0347(14) 0.0391(16) 0.0243(14) 0.0029(11) 0.0124(11) 0.0020(12)
C3A 0.0339(14) 0.0311(14) 0.0194(14) -0.0012(11) 0.0058(11) 0.0059(11)
C4A 0.0269(12) 0.0328(14) 0.0267(14) 0.0034(10) 0.0059(11) 0.0085(12)
C5A 0.0277(13) 0.0298(14) 0.0256(14) 0.0039(10) 0.0087(10) 0.0068(11)
C6A 0.0333(14) 0.0331(15) 0.0291(15) 0.0115(11) 0.0066(11) 0.0059(12)
C7A 0.0275(13) 0.0297(14) 0.0274(14) 0.0100(10) 0.0080(11) 0.0044(11)
C8A 0.0254(12) 0.0230(13) 0.0195(12) 0.0049(9) 0.0069(9) 0.0015(10)
C9A 0.0213(11) 0.0262(13) 0.0185(12) 0.0033(9) 0.0060(9) 0.0015(10)
C10A 0.0258(12) 0.0278(13) 0.0203(13) 0.0038(10) 0.0077(10) 0.0055(10)
C11A 0.0224(12) 0.0274(13) 0.0209(13) 0.0049(9) 0.0069(10) 0.0011(10)
C12A 0.0252(12) 0.0229(12) 0.0210(13) 0.0060(9) 0.0060(10) 0.0015(10)
C13A 0.0231(12) 0.0209(12) 0.0160(12) 0.0038(9) 0.0067(9) 0.0032(9)
C14A 0.0222(12) 0.0219(12) 0.0217(12) 0.0042(9) 0.0077(10) 0.0013(10)
C15A 0.0281(13) 0.0285(13) 0.0273(14) 0.0111(10) 0.0126(11) 0.0033(11)
C16A 0.0346(14) 0.0318(14) 0.0288(15) 0.0097(11) 0.0173(12) 0.0049(12)
C17A 0.0283(13) 0.0206(12) 0.0232(13) 0.0027(10) 0.0119(10) 0.0046(10)
C18A 0.0249(12) 0.0252(13) 0.0232(13) 0.0026(10) 0.0082(10) 0.0030(10)
C19A 0.0339(14) 0.0344(15) 0.0263(14) -0.0012(11) 0.0098(11) 0.0050(12)
C20A 0.0272(12) 0.0254(13) 0.0206(13) 0.0038(10) 0.0140(10) 0.0044(11)
C21A 0.0269(12) 0.0258(14) 0.0282(14) 0.0022(10) 0.0071(10) 0.0034(11)
O1B 0.0222(9) 0.0552(13) 0.0275(11) 0.0069(8) 0.0089(8) -0.0036(9)
O2B 0.0342(10) 0.0495(12) 0.0243(10) 0.0123(9) 0.0070(8) 0.0006(9)
O3B 0.0253(9) 0.0511(12) 0.0261(10) 0.0155(8) 0.0109(7) 0.0045(9)
O4B 0.0360(10) 0.0366(11) 0.0260(10) 0.0006(8) 0.0100(8) -0.0014(9)
O5B 0.0309(10) 0.0375(11) 0.0280(10) 0.0067(8) 0.0114(8) 0.0113(8)
C1B 0.0229(13) 0.0387(15) 0.0213(13) 0.0070(10) 0.0088(10) 0.0027(11)
C2B 0.0261(13) 0.0469(17) 0.0247(14) 0.0101(11) 0.0051(11) 0.0035(12)
C3B 0.0323(14) 0.0347(15) 0.0189(13) 0.0103(11) 0.0039(10) 0.0075(11)
C4B 0.0283(13) 0.0327(14) 0.0245(14) 0.0070(10) 0.0117(10) 0.0064(11)
C5B 0.0248(12) 0.0234(13) 0.0273(14) 0.0076(9) 0.0091(10) 0.0082(10)
C6B 0.0297(13) 0.0258(13) 0.0257(13) 0.0024(10) 0.0128(10) 0.0038(11)
C7B 0.0230(11) 0.0238(13) 0.0252(13) 0.0022(9) 0.0097(10) 0.0008(10)
C8B 0.0202(11) 0.0210(12) 0.0204(12) 0.0033(9) 0.0060(9) 0.0018(10)
C9B 0.0196(11) 0.0238(12) 0.0186(12) 0.0030(9) 0.0060(9) 0.0009(10)
C10B 0.0221(11) 0.0278(13) 0.0201(13) 0.0063(9) 0.0073(9) 0.0031(10)
C11B 0.0191(11) 0.0328(14) 0.0203(13) 0.0030(9) 0.0065(9) 0.0025(11)
C12B 0.0241(12) 0.0282(13) 0.0218(13) -0.0016(10) 0.0073(10) 0.0011(11)
C13B 0.0193(11) 0.0205(12) 0.0210(13) 0.0012(9) 0.0056(9) -0.0002(10)
C14B 0.0199(11) 0.0211(12) 0.0211(13) 0.0042(9) 0.0060(9) 0.0001(10)
C15B 0.0202(12) 0.0297(14) 0.0245(13) 0.0043(9) 0.0043(10) 0.0050(10)
C16B 0.0222(12) 0.0322(14) 0.0262(14) 0.0046(10) 0.0030(10) 0.0041(11)
C17B 0.0257(12) 0.0223(12) 0.0223(13) 0.0069(9) 0.0065(10) 0.0028(10)
C18B 0.0253(12) 0.0286(13) 0.0221(13) 0.0082(10) 0.0079(10) -0.0001(10)
C19B 0.0304(13) 0.0335(15) 0.0316(15) 0.0141(11) 0.0106(11) 0.0072(12)
C20B 0.0237(12) 0.0288(14) 0.0199(13) 0.0065(9) 0.0030(10) 0.0045(11)
C21B 0.0320(13) 0.0290(14) 0.0229(14) 0.0053(10) 0.0088(10) 0.0064(11)
O1W 0.0265(10) 0.0520(13) 0.0255(10) 0.0070(8) 0.0083(8) 0.0065(9)

loop_
_atom_type_symbol
_atom_type_description
_atom_type_scat_dispersion_real
_atom_type_scat_dispersion_imag
_atom_type_scat_source
C C 0.0033 0.0016 'International Tables Vol C Tables 4.2.6.8 and 6.1.1.4'
H H 0.0000 0.0000 'International Tables Vol C Tables 4.2.6.8 and 6.1.1.4'
O O 0.0106 0.0060 'International Tables Vol C Tables 4.2.6.8 and 6.1.1.4'

loop_
_geom_angle_atom_site_label_1
_geom_angle_atom_site_label_2
_geom_angle_atom_site_label_3
_geom_angle
C1A O1A H10A 109(2)
C11A O3A H30A 97(2)
C21A O5A H50A 110(2)
O1A C1A C2A 109.20(19)
O1A C1A C10A 109.0(2)
C2A C1A C10A 113.2(2)
O1A C1A H1A 108.5
C2A C1A H1A 108.5
C10A C1A H1A 108.5
C3A C2A C1A 109.9(2)
C3A C2A H2A1 109.7
C1A C2A H2A1 109.7
C3A C2A H2A2 109.7
C1A C2A H2A2 109.7
H2A1 C2A H2A2 108.2
O2A C3A C4A 123.4(2)
O2A C3A C2A 121.3(2)
C4A C3A C2A 115.2(2)
C5A C4A C3A 122.8(2)
C5A C4A H4A 118.6
C3A C4A H4A 118.6
C4A C5A C6A 120.2(2)
C4A C5A C10A 124.1(2)
C6A C5A C10A 115.7(2)
C5A C6A C7A 113.4(2)
C5A C6A H6A1 108.9
C7A C6A H6A1 108.9
C5A C6A H6A2 108.9
C7A C6A H6A2 108.9
H6A1 C6A H6A2 107.7
C6A C7A C8A 113.5(2)
C6A C7A H7A1 108.9
C8A C7A H7A1 108.9
C6A C7A H7A2 108.9
C8A C7A H7A2 108.9
H7A1 C7A H7A2 107.7
C14A C8A C7A 109.43(19)
C14A C8A C9A 109.6(2)
C7A C8A C9A 108.58(19)
C14A C8A H8A 109.7
C7A C8A H8A 109.7
C9A C8A H8A 109.7
C8A C9A C11A 115.81(19)
C8A C9A C10A 112.0(2)
C11A C9A C10A 114.68(18)
C8A C9A H9A 104.2
C11A C9A H9A 104.2
C10A C9A H9A 104.2
C5A C10A C19A 107.5(2)
C5A C10A C1A 109.8(2)
C19A C10A C1A 110.4(2)
C5A C10A C9A 105.12(18)
C19A C10A C9A 114.6(2)
C1A C10A C9A 109.3(2)
O3A C11A C12A 107.48(19)
O3A C11A C9A 114.8(2)
C12A C11A C9A 112.77(18)
O3A C11A H11A 107.1
C12A C11A H11A 107.1
C9A C11A H11A 107.1
C13A C12A C11A 113.25(19)
C13A C12A H12A 108.9
C11A C12A H12A 108.9
C13A C12A H12B 108.9
C11A C12A H12B 108.9
H12A C12A H12B 107.7
C12A C13A C18A 111.08(19)
C12A C13A C14A 107.59(19)
C18A C13A C14A 113.58(19)
C12A C13A C17A 115.88(19)
C18A C13A C17A 109.36(19)
C14A C13A C17A 98.90(17)
C8A C14A C15A 118.9(2)
C8A C14A C13A 114.51(18)
C15A C14A C13A 104.91(19)
C8A C14A H14A 105.8
C15A C14A H14A 105.8
C13A C14A H14A 105.8
C14A C15A C16A 103.9(2)
C14A C15A H15A 111.0
C16A C15A H15A 111.0
C14A C15A H15B 111.0
C16A C15A H15B 111.0
H15A C15A H15B 109.0
C15A C16A C17A 106.45(19)
C15A C16A H16A 110.4
C17A C16A H16A 110.4
C15A C16A H16B 110.4
C17A C16A H16B 110.4
H16A C16A H16B 108.6
C20A C17A C16A 114.6(2)
C20A C17A C13A 113.48(19)
C16A C17A C13A 103.73(19)
C20A C17A H17A 108.2
C16A C17A H17A 108.2
C13A C17A H17A 108.2
C13A C18A H18A 109.5
C13A C18A H18B 109.5
H18A C18A H18B 109.5
C13A C18A H18C 109.5
H18A C18A H18C 109.5
H18B C18A H18C 109.5
C10A C19A H19A 109.5
C10A C19A H19B 109.5
H19A C19A H19B 109.5
C10A C19A H19C 109.5
H19A C19A H19C 109.5
H19B C19A H19C 109.5
O4A C20A C21A 121.4(2)
O4A C20A C17A 123.8(2)
C21A C20A C17A 114.8(2)
O5A C21A C20A 114.8(2)
O5A C21A H21A 108.6
C20A C21A H21A 108.6
O5A C21A H21B 108.6
C20A C21A H21B 108.6
H21A C21A H21B 107.6
C1B O1B H10B 105(2)
C11B O3B H30B 103(3)
C21B O5B H50B 108.8(19)
O1B C1B C2B 109.5(2)
O1B C1B C10B 109.65(19)
C2B C1B C10B 113.7(2)
O1B C1B H1B 107.9
C2B C1B H1B 107.9
C10B C1B H1B 107.9
C3B C2B C1B 108.7(2)
C3B C2B H2B1 110.0
C1B C2B H2B1 110.0
C3B C2B H2B2 110.0
C1B C2B H2B2 110.0
H2B1 C2B H2B2 108.3
O2B C3B C4B 123.3(2)
O2B C3B C2B 121.4(2)
C4B C3B C2B 115.3(2)
C5B C4B C3B 122.8(2)
C5B C4B H4B 118.6
C3B C4B H4B 118.6
C4B C5B C6B 120.7(2)
C4B C5B C10B 123.6(2)
C6B C5B C10B 115.7(2)
C5B C6B C7B 111.9(2)
C5B C6B H6B1 109.2
C7B C6B H6B1 109.2
C5B C6B H6B2 109.2
C7B C6B H6B2 109.2
H6B1 C6B H6B2 107.9
C6B C7B C8B 113.0(2)
C6B C7B H7B1 109.0
C8B C7B H7B1 109.0
C6B C7B H7B2 109.0
C8B C7B H7B2 109.0
H7B1 C7B H7B2 107.8
C14B C8B C9B 109.13(18)
C14B C8B C7B 109.60(19)
C9B C8B C7B 109.01(18)
C14B C8B H8B 109.7
C9B C8B H8B 109.7
C7B C8B H8B 109.7
C8B C9B C11B 115.10(19)
C8B C9B C10B 112.74(19)
C11B C9B C10B 114.64(18)
C8B C9B H9B 104.2
C11B C9B H9B 104.2
C10B C9B H9B 104.2
C5B C10B C1B 109.96(19)
C5B C10B C19B 107.3(2)
C1B C10B C19B 110.7(2)
C5B C10B C9B 105.65(19)
C1B C10B C9B 108.6(2)
C19B C10B C9B 114.4(2)
O3B C11B C12B 108.10(19)
O3B C11B C9B 114.8(2)
C12B C11B C9B 113.38(19)
O3B C11B H11B 106.7
C12B C11B H11B 106.7
C9B C11B H11B 106.7
C11B C12B C13B 113.8(2)
C11B C12B H12C 108.8
C13B C12B H12C 108.8
C11B C12B H12D 108.8
C13B C12B H12D 108.8
H12C C12B H12D 107.7
C12B C13B C14B 107.00(19)
C12B C13B C18B 111.66(19)
C14B C13B C18B 112.98(19)
C12B C13B C17B 114.7(2)
C14B C13B C17B 99.10(18)
C18B C13B C17B 110.74(19)
C8B C14B C15B 119.6(2)
C8B C14B C13B 113.85(18)
C15B C14B C13B 104.78(19)
C8B C14B H14B 105.8
C15B C14B H14B 105.8
C13B C14B H14B 105.8
C14B C15B C16B 104.34(19)
C14B C15B H15C 110.9
C16B C15B H15C 110.9
C14B C15B H15D 110.9
C16B C15B H15D 110.9
H15C C15B H15D 108.9
C15B C16B C17B 106.1(2)
C15B C16B H16C 110.5
C17B C16B H16C 110.5
C15B C16B H16D 110.5
C17B C16B H16D 110.5
H16C C16B H16D 108.7
C20B C17B C16B 114.0(2)
C20B C17B C13B 115.33(19)
C16B C17B C13B 104.09(19)
C20B C17B H17B 107.7
C16B C17B H17B 107.7
C13B C17B H17B 107.7
C13B C18B H18D 109.5
C13B C18B H18E 109.5
H18D C18B H18E 109.5
C13B C18B H18F 109.5
H18D C18B H18F 109.5
H18E C18B H18F 109.5
C10B C19B H19D 109.5
C10B C19B H19E 109.5
H19D C19B H19E 109.5
C10B C19B H19F 109.5
H19D C19B H19F 109.5
H19E C19B H19F 109.5
O4B C20B C17B 124.0(2)
O4B C20B C21B 121.6(2)
C17B C20B C21B 114.4(2)
O5B C21B C20B 114.5(2)
O5B C21B H21C 108.6
C20B C21B H21C 108.6
O5B C21B H21D 108.6
C20B C21B H21D 108.6
H21C C21B H21D 107.6
H1W O1W H2W 111(3)

loop_
_geom_bond_atom_site_label_1
_geom_bond_atom_site_label_2
_geom_bond_site_symmetry_2
_geom_bond_distance
_geom_bond_publ_flag
O1A C1A . 1.430(3) ?
O1A H10A . 0.93(4) ?
O2A C3A . 1.232(3) ?
O3A C11A . 1.437(3) ?
O3A H30A . 0.91(3) ?
O4A C20A . 1.206(3) ?
O5A C21A . 1.407(3) ?
O5A H50A . 0.82(4) ?
C1A C2A . 1.529(4) ?
C1A C10A . 1.548(3) ?
C1A H1A . 1.0000 ?
C2A C3A . 1.502(4) ?
C2A H2A1 . 0.9900 ?
C2A H2A2 . 0.9900 ?
C3A C4A . 1.462(4) ?
C4A C5A . 1.340(4) ?
C4A H4A . 0.9500 ?
C5A C6A . 1.508(4) ?
C5A C10A . 1.529(3) ?
C6A C7A . 1.529(4) ?
C6A H6A1 . 0.9900 ?
C6A H6A2 . 0.9900 ?
C7A C8A . 1.536(3) ?
C7A H7A1 . 0.9900 ?
C7A H7A2 . 0.9900 ?
C8A C14A . 1.526(3) ?
C8A C9A . 1.543(3) ?
C8A H8A . 1.0000 ?
C9A C11A . 1.544(3) ?
C9A C10A . 1.581(3) ?
C9A H9A . 1.0000 ?
C10A C19A . 1.546(4) ?
C11A C12A . 1.539(3) ?
C11A H11A . 1.0000 ?
C12A C13A . 1.524(3) ?
C12A H12A . 0.9900 ?
C12A H12B . 0.9900 ?
C13A C18A . 1.533(3) ?
C13A C14A . 1.541(3) ?
C13A C17A . 1.568(3) ?
C14A C15A . 1.539(3) ?
C14A H14A . 1.0000 ?
C15A C16A . 1.550(4) ?
C15A H15A . 0.9900 ?
C15A H15B . 0.9900 ?
C16A C17A . 1.552(3) ?
C16A H16A . 0.9900 ?
C16A H16B . 0.9900 ?
C17A C20A . 1.516(4) ?
C17A H17A . 1.0000 ?
C18A H18A . 0.9800 ?
C18A H18B . 0.9800 ?
C18A H18C . 0.9800 ?
C19A H19A . 0.9800 ?
C19A H19B . 0.9800 ?
C19A H19C . 0.9800 ?
C20A C21A . 1.513(4) ?
C21A H21A . 0.9900 ?
C21A H21B . 0.9900 ?
O1B C1B . 1.430(3) ?
O1B H10B . 1.01(4) ?
O2B C3B . 1.234(3) ?
O3B C11B . 1.424(3) ?
O3B H30B . 0.79(4) ?
O4B C20B . 1.210(3) ?
O5B C21B . 1.413(3) ?
O5B H50B . 1.01(3) ?
C1B C2B . 1.526(4) ?
C1B C10B . 1.548(3) ?
C1B H1B . 1.0000 ?
C2B C3B . 1.492(4) ?
C2B H2B1 . 0.9900 ?
C2B H2B2 . 0.9900 ?
C3B C4B . 1.458(4) ?
C4B C5B . 1.338(3) ?
C4B H4B . 0.9500 ?
C5B C6B . 1.502(4) ?
C5B C10B . 1.527(3) ?
C6B C7B . 1.531(4) ?
C6B H6B1 . 0.9900 ?
C6B H6B2 . 0.9900 ?
C7B C8B . 1.536(3) ?
C7B H7B1 . 0.9900 ?
C7B H7B2 . 0.9900 ?
C8B C14B . 1.519(3) ?
C8B C9B . 1.533(3) ?
C8B H8B . 1.0000 ?
C9B C11B . 1.550(3) ?
C9B C10B . 1.582(3) ?
C9B H9B . 1.0000 ?
C10B C19B . 1.555(4) ?
C11B C12B . 1.528(4) ?
C11B H11B . 1.0000 ?
C12B C13B . 1.529(3) ?
C12B H12C . 0.9900 ?
C12B H12D . 0.9900 ?
C13B C14B . 1.539(3) ?
C13B C18B . 1.542(3) ?
C13B C17B . 1.558(3) ?
C14B C15B . 1.529(3) ?
C14B H14B . 1.0000 ?
C15B C16B . 1.544(4) ?
C15B H15C . 0.9900 ?
C15B H15D . 0.9900 ?
C16B C17B . 1.551(3) ?
C16B H16C . 0.9900 ?
C16B H16D . 0.9900 ?
C17B C20B . 1.509(3) ?
C17B H17B . 1.0000 ?
C18B H18D . 0.9800 ?
C18B H18E . 0.9800 ?
C18B H18F . 0.9800 ?
C19B H19D . 0.9800 ?
C19B H19E . 0.9800 ?
C19B H19F . 0.9800 ?
C20B C21B . 1.510(4) ?
C21B H21C . 0.9900 ?
C21B H21D . 0.9900 ?
O1W H1W . 0.84(4) ?
O1W H2W . 0.89(4) ?

loop_
_geom_hbond_atom_site_label_D
_geom_hbond_atom_site_label_H
_geom_hbond_atom_site_label_A
_geom_hbond_site_symmetry_A
_geom_hbond_distance_DH
_geom_hbond_distance_HA
_geom_hbond_distance_DA
_geom_hbond_angle_DHA
O1A H10A O1W 1_655 0.93(4) 1.84(4) 2.759(3) 174(3)
O3A H30A O1A . 0.91(3) 1.88(3) 2.738(3) 158(3)
O5A H50A O2A 1_656 0.82(4) 1.89(4) 2.687(3) 163(3)
O1B H10B O1W 1_656 1.01(4) 1.75(4) 2.760(3) 176(3)
O3B H30B O1B . 0.79(4) 2.06(4) 2.768(3) 150(3)
O5B H50B O2B 1_554 1.01(3) 1.67(3) 2.659(3) 166(3)
O1W H1W O5A 1_454 0.84(4) 1.95(4) 2.733(3) 156(3)
O1W H2W O5B . 0.89(4) 1.89(4) 2.743(3) 162(3)

loop_
_geom_torsion_atom_site_label_1
_geom_torsion_atom_site_label_2
_geom_torsion_atom_site_label_3
_geom_torsion_atom_site_label_4
_geom_torsion
O1A C1A C2A C3A 179.5(2)
C10A C1A C2A C3A -58.9(3)
C1A C2A C3A O2A -139.3(3)
C1A C2A C3A C4A 42.7(3)
O2A C3A C4A C5A 171.4(3)
C2A C3A C4A C5A -10.6(4)
C3A C4A C5A C6A 171.9(2)
C3A C4A C5A C10A -7.9(4)
C4A C5A C6A C7A 130.2(3)
C10A C5A C6A C7A -50.0(3)
C5A C6A C7A C8A 46.8(3)
C6A C7A C8A C14A -171.8(2)
C6A C7A C8A C9A -52.2(3)
C14A C8A C9A C11A -45.1(3)
C7A C8A C9A C11A -164.6(2)
C14A C8A C9A C10A -179.20(18)
C7A C8A C9A C10A 61.3(2)
C4A C5A C10A C19A 112.4(3)
C6A C5A C10A C19A -67.4(3)
C4A C5A C10A C1A -7.7(3)
C6A C5A C10A C1A 172.5(2)
C4A C5A C10A C9A -125.2(3)
C6A C5A C10A C9A 55.1(3)
O1A C1A C10A C5A 162.5(2)
C2A C1A C10A C5A 40.8(3)
O1A C1A C10A C19A 44.2(3)
C2A C1A C10A C19A -77.5(3)
O1A C1A C10A C9A -82.7(2)
C2A C1A C10A C9A 155.6(2)
C8A C9A C10A C5A -61.3(2)
C11A C9A C10A C5A 164.1(2)
C8A C9A C10A C19A 56.5(3)
C11A C9A C10A C19A -78.1(3)
C8A C9A C10A C1A -179.05(19)
C11A C9A C10A C1A 46.3(3)
C8A C9A C11A O3A -79.7(3)
C10A C9A C11A O3A 53.1(3)
C8A C9A C11A C12A 43.8(3)
C10A C9A C11A C12A 176.62(19)
O3A C11A C12A C13A 77.5(2)
C9A C11A C12A C13A -49.9(3)
C11A C12A C13A C18A -68.1(3)
C11A C12A C13A C14A 56.8(2)
C11A C12A C13A C17A 166.31(19)
C7A C8A C14A C15A -61.4(3)
C9A C8A C14A C15A 179.6(2)
C7A C8A C14A C13A 173.54(19)
C9A C8A C14A C13A 54.6(3)
C12A C13A C14A C8A -60.7(2)
C18A C13A C14A C8A 62.7(3)
C17A C13A C14A C8A 178.42(19)
C12A C13A C14A C15A 167.15(19)
C18A C13A C14A C15A -69.5(2)
C17A C13A C14A C15A 46.3(2)
C8A C14A C15A C16A -162.1(2)
C13A C14A C15A C16A -32.5(2)
C14A C15A C16A C17A 5.0(3)
C15A C16A C17A C20A 147.8(2)
C15A C16A C17A C13A 23.5(2)
C12A C13A C17A C20A 78.3(3)
C18A C13A C17A C20A -48.2(3)
C14A C13A C17A C20A -167.17(19)
C12A C13A C17A C16A -156.7(2)
C18A C13A C17A C16A 76.8(2)
C14A C13A C17A C16A -42.1(2)
C16A C17A C20A O4A -31.9(3)
C13A C17A C20A O4A 87.0(3)
C16A C17A C20A C21A 148.9(2)
C13A C17A C20A C21A -92.1(2)
O4A C20A C21A O5A -2.4(3)
C17A C20A C21A O5A 176.80(19)
O1B C1B C2B C3B 177.6(2)
C10B C1B C2B C3B -59.4(3)
C1B C2B C3B O2B -134.7(3)
C1B C2B C3B C4B 45.7(3)
O2B C3B C4B C5B 166.0(3)
C2B C3B C4B C5B -14.4(4)
C3B C4B C5B C6B 174.9(2)
C3B C4B C5B C10B -6.7(4)
C4B C5B C6B C7B 125.3(2)
C10B C5B C6B C7B -53.2(3)
C5B C6B C7B C8B 50.4(3)
C6B C7B C8B C14B -172.86(19)
C6B C7B C8B C9B -53.5(3)
C14B C8B C9B C11B -47.2(3)
C7B C8B C9B C11B -166.9(2)
C14B C8B C9B C10B 178.70(18)
C7B C8B C9B C10B 59.0(2)
C4B C5B C10B C1B -6.2(3)
C6B C5B C10B C1B 172.3(2)
C4B C5B C10B C19B 114.3(3)
C6B C5B C10B C19B -67.2(3)
C4B C5B C10B C9B -123.2(2)
C6B C5B C10B C9B 55.3(3)
O1B C1B C10B C5B 162.3(2)
C2B C1B C10B C5B 39.4(3)
O1B C1B C10B C19B 43.9(3)
C2B C1B C10B C19B -79.1(3)
O1B C1B C10B C9B -82.5(2)
C2B C1B C10B C9B 154.5(2)
C8B C9B C10B C5B -58.4(2)
C11B C9B C10B C5B 167.30(19)
C8B C9B C10B C1B -176.33(18)
C11B C9B C10B C1B 49.4(3)
C8B C9B C10B C19B 59.4(3)
C11B C9B C10B C19B -74.9(3)
C8B C9B C11B O3B -81.7(3)
C10B C9B C11B O3B 51.5(3)
C8B C9B C11B C12B 43.3(3)
C10B C9B C11B C12B 176.5(2)
O3B C11B C12B C13B 80.7(2)
C9B C11B C12B C13B -47.8(3)
C11B C12B C13B C14B 55.4(3)
C11B C12B C13B C18B -68.7(3)
C11B C12B C13B C17B 164.24(19)
C9B C8B C14B C15B -176.83(19)
C7B C8B C14B C15B -57.5(3)
C9B C8B C14B C13B 58.2(2)
C7B C8B C14B C13B 177.55(19)
C12B C13B C14B C8B -62.2(2)
C18B C13B C14B C8B 61.1(3)
C17B C13B C14B C8B 178.33(18)
C12B C13B C14B C15B 165.29(19)
C18B C13B C14B C15B -71.4(2)
C17B C13B C14B C15B 45.8(2)
C8B C14B C15B C16B -161.64(19)
C13B C14B C15B C16B -32.5(2)
C14B C15B C16B C17B 5.6(2)
C15B C16B C17B C20B 149.3(2)
C15B C16B C17B C13B 22.8(2)
C12B C13B C17B C20B 79.3(3)
C14B C13B C17B C20B -167.1(2)
C18B C13B C17B C20B -48.2(3)
C12B C13B C17B C16B -155.0(2)
C14B C13B C17B C16B -41.5(2)
C18B C13B C17B C16B 77.5(2)
C16B C17B C20B O4B -37.9(3)
C13B C17B C20B O4B 82.5(3)
C16B C17B C20B C21B 143.0(2)
C13B C17B C20B C21B -96.7(3)
O4B C20B C21B O5B 0.2(4)
C17B C20B C21B O5B 179.4(2)

loop_
_cod_related_entry_id
_cod_related_entry_database
_cod_related_entry_code
1 ChemSpider 26231159
